data_4345003
loop_
_publ_author_name
'Wang, Dan'
'Li, Shu-Mu'
'Zheng, Jian-Quan'
'Kong, Duan-Yang'
'Zheng, Xiang-Jun'
'Fang, De-Cai'
'Jin, Lin-Pei'

_publ_section_title
;
 Coordination-Directed Stacking and Aggregation-Induced Emission
 Enhancement of the Zn(II) Schiff Base Complex.
;
_journal_issue 2
_journal_name_full 'Inorganic chemistry'
_journal_page_first 984
_journal_page_last 990
_journal_paper_doi 10.1021/acs.inorgchem.6b02784
_journal_volume 56
_journal_year 2017
_chemical_formula_sum 'C58 H42 N4 O2 Zn'
_chemical_formula_weight 892.32
_chemical_name_systematic
; 
 ? 
;
_space_group_IT_number 2
_symmetry_cell_setting triclinic
_symmetry_space_group_name_Hall '-P 1'
_symmetry_space_group_name_H-M 'P -1'
_atom_sites_solution_hydrogens geom
_atom_sites_solution_primary direct
_atom_sites_solution_secondary difmap
_audit_creation_method SHELXL-97
_cell_angle_alpha 112.1470(10)
_cell_angle_beta 93.025(2)
_cell_angle_gamma 110.657(2)
_cell_formula_units_Z 2
_cell_length_a 12.4104(10)
_cell_length_b 14.5587(12)
_cell_length_c 15.0577(12)
_cell_measurement_reflns_used 2042
_cell_measurement_temperature 296(2)
_cell_measurement_theta_max 20.36
_cell_measurement_theta_min 2.20
_cell_volume 2303.1(3)
_computing_cell_refinement 'Bruker SMART'
_computing_data_collection 'Bruker SMART'
_computing_data_reduction 'Bruker SAINT'
_computing_molecular_graphics 'Bruker SHELXTL'
_computing_publication_material 'Bruker SHELXTL'
_computing_structure_refinement 'SHELXL-97 (Sheldrick, 1997)'
_computing_structure_solution 'SHELXS-97 (Sheldrick, 1990)'
_diffrn_ambient_temperature 296(2)
_diffrn_measured_fraction_theta_full 0.998
_diffrn_measured_fraction_theta_max 0.998
_diffrn_measurement_device_type 'CCD area detector'
_diffrn_measurement_method 'phi and omega scans'
_diffrn_radiation_monochromator graphite
_diffrn_radiation_source 'fine-focus sealed tube'
_diffrn_radiation_type MoK\a
_diffrn_radiation_wavelength 0.71073
_diffrn_reflns_av_R_equivalents 0.0362
_diffrn_reflns_av_sigmaI/netI 0.0824
_diffrn_reflns_limit_h_max 14
_diffrn_reflns_limit_h_min -14
_diffrn_reflns_limit_k_max 17
_diffrn_reflns_limit_k_min -17
_diffrn_reflns_limit_l_max 14
_diffrn_reflns_limit_l_min -18
_diffrn_reflns_number 13425
_diffrn_reflns_theta_full 25.30
_diffrn_reflns_theta_max 25.30
_diffrn_reflns_theta_min 1.49
_exptl_absorpt_coefficient_mu 0.582
_exptl_absorpt_correction_T_max 0.9659
_exptl_absorpt_correction_T_min 0.8827
_exptl_absorpt_correction_type multi-scan
_exptl_absorpt_process_details SADABS
_exptl_crystal_colour orange
_exptl_crystal_density_diffrn 1.287
_exptl_crystal_density_method 'not measured'
_exptl_crystal_description plate
_exptl_crystal_F_000 928
_exptl_crystal_size_max 0.22
_exptl_crystal_size_mid 0.12
_exptl_crystal_size_min 0.06
_refine_diff_density_max 0.322
_refine_diff_density_min -0.288
_refine_diff_density_rms 0.055
_refine_ls_extinction_method none
_refine_ls_goodness_of_fit_ref 1.024
_refine_ls_hydrogen_treatment mixed
_refine_ls_matrix_type full
_refine_ls_number_parameters 586
_refine_ls_number_reflns 8368
_refine_ls_number_restraints 0
_refine_ls_restrained_S_all 1.024
_refine_ls_R_factor_all 0.1076
_refine_ls_R_factor_gt 0.0557
_refine_ls_shift/su_max 0.001
_refine_ls_shift/su_mean 0.000
_refine_ls_structure_factor_coef Fsqd
_refine_ls_weighting_details 'calc w=1/[\s^2^(Fo^2^)+(0.0623P)^2^+0.0000P] where P=(Fo^2^+2Fc^2^)/3'
_refine_ls_weighting_scheme calc
_refine_ls_wR_factor_gt 0.1194
_refine_ls_wR_factor_ref 0.1414
_reflns_number_gt 5191
_reflns_number_total 8368
_reflns_threshold_expression >2sigma(I)
_cod_data_source_file ic6b02784_si_002.cif
_cod_data_source_block ZnL
_cod_depositor_comments
;
The following automatic conversions were performed:

'_symmetry_cell_setting' value 'Triclinic' changed to 'triclinic'
according to
/usr/data/users/saulius/crontab/automatic-downloads/rss-feeds/ACS/lib/dictionaries/cif_core.dic
dictionary named 'cif_core.dic' version 2.4.2 from 2011-04-26.

'_exptl_absorpt_correction_type' value 'Multi-scan' changed to
'multi-scan' according to
/usr/data/users/saulius/crontab/automatic-downloads/rss-feeds/ACS/lib/dictionaries/cif_core.dic
dictionary named 'cif_core.dic' version 2.4.2 from 2011-04-26.

Automatic conversion script
Id: cif_fix_values 4268 2015-11-12 08:31:59Z antanas 

 Adding full bibliography for 4345002--4345003.cif.

2020-10-09
Z value and formula fixed to values more according to usual
chemical conventions.                 miguel
;
_cod_original_formula_weight 446.16
_cod_original_formula_units_Z 4
_cod_original_sg_symbol_H-M P-1
_cod_original_formula_sum 'C29 H21 N2 O Zn0.50'
_cod_database_code 4345003

loop_
_symmetry_equiv_pos_as_xyz
'x, y, z'
'-x, -y, -z'

loop_
_atom_site_label
_atom_site_type_symbol
_atom_site_fract_x
_atom_site_fract_y
_atom_site_fract_z
_atom_site_U_iso_or_equiv
_atom_site_adp_type
_atom_site_occupancy
_atom_site_symmetry_multiplicity
_atom_site_calc_flag
_atom_site_refinement_flags
C1 C 0.4316(3) 0.3599(3) 0.7743(3) 0.0449(9) Uani 1 1 d .
C2 C 0.4610(4) 0.4688(4) 0.8259(3) 0.0632(12) Uani 1 1 d .
H2 H 0.5365 0.5136 0.8644 0.076 Uiso 1 1 calc R
C3 C 0.3794(5) 0.5130(4) 0.8214(3) 0.0735(14) Uani 1 1 d .
H3 H 0.4005 0.5868 0.8579 0.088 Uiso 1 1 calc R
C4 C 0.2691(4) 0.4499(5) 0.7644(4) 0.0694(14) Uani 1 1 d .
H4 H 0.2155 0.4805 0.7609 0.083 Uiso 1 1 calc R
C5 C 0.2383(4) 0.3435(5) 0.7133(4) 0.0749(14) Uani 1 1 d .
H5 H 0.1631 0.3000 0.6739 0.090 Uiso 1 1 calc R
C6 C 0.3182(4) 0.2977(4) 0.7190(3) 0.0686(13) Uani 1 1 d .
H6 H 0.2945 0.2232 0.6846 0.082 Uiso 1 1 calc R
C7 C 0.4632(3) 0.2211(3) 0.8164(3) 0.0470(10) Uani 1 1 d .
C8 C 0.4742(4) 0.2548(4) 0.9169(3) 0.0628(12) Uani 1 1 d .
H8 H 0.5153 0.3276 0.9591 0.075 Uiso 1 1 calc R
C9 C 0.4241(5) 0.1801(5) 0.9541(4) 0.0894(17) Uani 1 1 d .
H9 H 0.4319 0.2033 1.0217 0.107 Uiso 1 1 calc R
C10 C 0.3633(5) 0.0731(6) 0.8937(6) 0.1021(19) Uani 1 1 d .
H10 H 0.3313 0.0234 0.9199 0.123 Uiso 1 1 calc R
C11 C 0.3498(5) 0.0395(5) 0.7953(5) 0.0995(18) Uani 1 1 d .
H11 H 0.3069 -0.0333 0.7538 0.119 Uiso 1 1 calc R
C12 C 0.3996(4) 0.1128(4) 0.7559(4) 0.0709(13) Uani 1 1 d .
H12 H 0.3899 0.0888 0.6882 0.085 Uiso 1 1 calc R
C13 C 0.5441(3) 0.2578(3) 0.6741(3) 0.0487(10) Uani 1 1 d .
C14 C 0.6014(4) 0.1886(4) 0.6563(3) 0.0670(13) Uani 1 1 d .
H14 H 0.6194 0.1684 0.7050 0.080 Uiso 1 1 calc R
C15 C 0.6323(4) 0.1489(4) 0.5666(4) 0.0879(17) Uani 1 1 d .
H15 H 0.6706 0.1023 0.5554 0.105 Uiso 1 1 calc R
C16 C 0.6070(5) 0.1779(5) 0.4957(4) 0.0976(19) Uani 1 1 d .
H16 H 0.6266 0.1500 0.4354 0.117 Uiso 1 1 calc R
C17 C 0.5532(5) 0.2472(6) 0.5114(4) 0.105(2) Uani 1 1 d .
H17 H 0.5371 0.2678 0.4624 0.125 Uiso 1 1 calc R
C18 C 0.5221(4) 0.2875(4) 0.6008(3) 0.0781(14) Uani 1 1 d .
H18 H 0.4856 0.3355 0.6114 0.094 Uiso 1 1 calc R
C19 C 0.5181(3) 0.3063(3) 0.7758(2) 0.0435(9) Uani 1 1 d .
C20 C 0.7226(3) 0.4257(3) 0.8301(3) 0.0431(9) Uani 1 1 d .
H20 H 0.7287 0.4009 0.7647 0.052 Uiso 1 1 calc R
C21 C 0.8281(3) 0.5066(3) 0.9073(2) 0.0382(8) Uani 1 1 d .
C22 C 0.8269(3) 0.5410(3) 1.0078(2) 0.0460(9) Uani 1 1 d .
H22 H 0.7570 0.5155 1.0277 0.055 Uiso 1 1 calc R
C23 C 0.9279(3) 0.6115(3) 1.0753(2) 0.0445(9) Uani 1 1 d .
H23 H 0.9271 0.6326 1.1417 0.053 Uiso 1 1 calc R
C24 C 1.0345(3) 0.6534(3) 1.0470(2) 0.0406(9) Uani 1 1 d .
C25 C 1.1433(3) 0.7279(3) 1.1124(3) 0.0502(10) Uani 1 1 d .
H25 H 1.1494 0.7527 1.1799 0.060 Uiso 1 1 calc R
C26 C 1.2400(3) 0.7633(3) 1.0747(3) 0.0539(11) Uani 1 1 d .
H26 H 1.3116 0.8123 1.1180 0.065 Uiso 1 1 calc R
C27 C 1.2354(3) 0.7287(3) 0.9739(3) 0.0487(10) Uani 1 1 d .
H27 H 1.3034 0.7549 0.9520 0.058 Uiso 1 1 calc R
C28 C 1.1313(3) 0.6563(3) 0.9066(3) 0.0378(8) Uani 1 1 d .
C29 C 1.0288(3) 0.6176(3) 0.9446(2) 0.0326(8) Uani 1 1 d .
C30 C 0.8809(3) 0.8292(3) 0.8274(2) 0.0405(9) Uani 1 1 d .
C31 C 0.8265(4) 0.8106(3) 0.8999(3) 0.0595(11) Uani 1 1 d .
H31 H 0.7453 0.7899 0.8920 0.071 Uiso 1 1 calc R
C32 C 0.8912(5) 0.8224(4) 0.9854(3) 0.0746(14) Uani 1 1 d .
H32 H 0.8530 0.8091 1.0335 0.090 Uiso 1 1 calc R
C33 C 1.0099(5) 0.8534(4) 0.9980(3) 0.0735(14) Uani 1 1 d .
H33 H 1.0531 0.8629 1.0555 0.088 Uiso 1 1 calc R
C34 C 1.0656(4) 0.8703(4) 0.9271(3) 0.0692(13) Uani 1 1 d .
H34 H 1.1467 0.8908 0.9356 0.083 Uiso 1 1 calc R
C35 C 1.0023(4) 0.8573(3) 0.8432(3) 0.0582(11) Uani 1 1 d .
H35 H 1.0415 0.8674 0.7946 0.070 Uiso 1 1 calc R
C36 C 0.8657(4) 0.8926(3) 0.6914(3) 0.0555(11) Uani 1 1 d .
C37 C 0.9523(5) 0.9938(4) 0.7501(4) 0.0810(16) Uani 1 1 d .
H37 H 0.9820 1.0099 0.8147 0.097 Uiso 1 1 calc R
C38 C 0.9953(7) 1.0709(5) 0.7148(5) 0.143(3) Uani 1 1 d .
H38 H 1.0549 1.1381 0.7548 0.171 Uiso 1 1 calc R
C39 C 0.9510(10) 1.0489(7) 0.6229(7) 0.192(4) Uani 1 1 d .
H39 H 0.9795 1.1012 0.5990 0.231 Uiso 1 1 calc R
C40 C 0.8630(9) 0.9488(8) 0.5629(5) 0.166(4) Uani 1 1 d .
H40 H 0.8321 0.9346 0.4992 0.200 Uiso 1 1 calc R
C41 C 0.8212(5) 0.8709(4) 0.5962(4) 0.0877(16) Uani 1 1 d .
H41 H 0.7630 0.8033 0.5552 0.105 Uiso 1 1 calc R
C42 C 0.6660(4) 0.8886(4) 0.7845(3) 0.0767(14) Uani 1 1 d .
H42 H 0.7286 0.9561 0.8082 0.092 Uiso 1 1 calc R
C43 C 0.5533(6) 0.8810(6) 0.7970(4) 0.0994(19) Uani 1 1 d .
H43 H 0.5413 0.9437 0.8303 0.119 Uiso 1 1 calc R
C44 C 0.4614(5) 0.7837(7) 0.7613(4) 0.099(2) Uani 1 1 d .
H44 H 0.3861 0.7793 0.7691 0.119 Uiso 1 1 calc R
C45 C 0.4797(4) 0.6917(5) 0.7136(4) 0.0878(16) Uani 1 1 d .
H45 H 0.4167 0.6243 0.6891 0.105 Uiso 1 1 calc R
C46 C 0.5919(4) 0.6983(4) 0.7015(3) 0.0658(12) Uani 1 1 d .
H46 H 0.6035 0.6352 0.6690 0.079 Uiso 1 1 calc R
C47 C 0.6849(4) 0.7957(3) 0.7367(3) 0.0487(10) Uani 1 1 d .
C48 C 0.8113(3) 0.8053(3) 0.7284(2) 0.0422(9) Uani 1 1 d .
C49 C 0.8458(3) 0.6429(3) 0.6660(2) 0.0397(9) Uani 1 1 d .
H49 H 0.8771 0.6598 0.7304 0.048 Uiso 1 1 calc R
C50 C 0.8459(3) 0.5463(3) 0.5859(2) 0.0346(8) Uani 1 1 d .
C51 C 0.8114(3) 0.5221(3) 0.4870(2) 0.0418(9) Uani 1 1 d .
H51 H 0.7838 0.5659 0.4696 0.050 Uiso 1 1 calc R
C52 C 0.8187(3) 0.4334(3) 0.4161(2) 0.0411(9) Uani 1 1 d .
H52 H 0.7987 0.4187 0.3504 0.049 Uiso 1 1 calc R
C53 C 0.8559(3) 0.3643(3) 0.4413(2) 0.0359(8) Uani 1 1 d .
C54 C 0.8644(3) 0.2714(3) 0.3728(3) 0.0469(10) Uani 1 1 d .
H54 H 0.8437 0.2510 0.3058 0.056 Uiso 1 1 calc R
C55 C 0.9033(4) 0.2124(3) 0.4062(3) 0.0560(11) Uani 1 1 d .
H55 H 0.9072 0.1499 0.3606 0.067 Uiso 1 1 calc R
C56 C 0.9379(4) 0.2403(3) 0.5056(3) 0.0559(11) Uani 1 1 d .
H56 H 0.9654 0.1972 0.5244 0.067 Uiso 1 1 calc R
C57 C 0.9318(3) 0.3310(3) 0.5768(3) 0.0420(9) Uani 1 1 d .
C58 C 0.8899(3) 0.3934(3) 0.5422(2) 0.0320(8) Uani 1 1 d .
N1 N 0.6249(3) 0.3901(2) 0.8517(2) 0.0420(7) Uani 1 1 d .
N2 N 0.9271(2) 0.5443(2) 0.87745(18) 0.0335(7) Uani 1 1 d .
N3 N 0.8042(3) 0.7032(2) 0.6493(2) 0.0438(8) Uani 1 1 d .
N4 N 0.8858(2) 0.4844(2) 0.61307(18) 0.0332(7) Uani 1 1 d .
O1 O 1.1208(2) 0.6211(2) 0.81036(16) 0.0448(6) Uani 1 1 d .
O2 O 0.9654(2) 0.3630(2) 0.67194(17) 0.0511(7) Uani 1 1 d .
Zn1 Zn 0.96719(4) 0.50471(4) 0.74323(3) 0.04310(16) Uani 1 1 d .

loop_
_atom_site_aniso_label
_atom_site_aniso_U_11
_atom_site_aniso_U_22
_atom_site_aniso_U_33
_atom_site_aniso_U_23
_atom_site_aniso_U_13
_atom_site_aniso_U_12
C1 0.036(2) 0.060(3) 0.041(2) 0.025(2) 0.0091(17) 0.019(2)
C2 0.057(3) 0.069(3) 0.059(3) 0.021(2) 0.003(2) 0.027(3)
C3 0.090(4) 0.078(4) 0.072(3) 0.033(3) 0.023(3) 0.054(3)
C4 0.066(3) 0.110(5) 0.076(3) 0.061(3) 0.032(3) 0.057(3)
C5 0.043(3) 0.095(4) 0.091(4) 0.044(3) 0.004(2) 0.030(3)
C6 0.041(3) 0.072(3) 0.087(3) 0.031(3) 0.003(2) 0.020(3)
C7 0.028(2) 0.055(3) 0.056(2) 0.023(2) 0.0076(18) 0.015(2)
C8 0.048(3) 0.073(3) 0.058(3) 0.029(2) 0.015(2) 0.011(2)
C9 0.067(4) 0.114(5) 0.086(4) 0.058(4) 0.029(3) 0.016(4)
C10 0.071(4) 0.108(6) 0.140(6) 0.084(5) 0.033(4) 0.014(4)
C11 0.083(4) 0.066(4) 0.125(5) 0.043(4) 0.002(4) 0.002(3)
C12 0.057(3) 0.064(3) 0.073(3) 0.026(3) 0.003(2) 0.008(3)
C13 0.030(2) 0.057(3) 0.043(2) 0.0116(19) 0.0032(17) 0.011(2)
C14 0.061(3) 0.075(3) 0.051(3) 0.013(2) 0.010(2) 0.028(3)
C15 0.069(3) 0.094(4) 0.073(4) 0.003(3) 0.018(3) 0.036(3)
C16 0.081(4) 0.120(5) 0.055(3) 0.012(3) 0.027(3) 0.027(4)
C17 0.102(5) 0.159(6) 0.058(3) 0.050(4) 0.025(3) 0.053(5)
C18 0.080(4) 0.112(4) 0.059(3) 0.043(3) 0.024(3) 0.046(3)
C19 0.028(2) 0.048(2) 0.042(2) 0.0117(18) 0.0011(17) 0.0103(19)
C20 0.037(2) 0.051(3) 0.035(2) 0.0169(18) 0.0045(17) 0.014(2)
C21 0.032(2) 0.043(2) 0.041(2) 0.0165(17) 0.0066(17) 0.0164(19)
C22 0.040(2) 0.060(3) 0.038(2) 0.0225(19) 0.0117(18) 0.017(2)
C23 0.049(2) 0.053(3) 0.0309(19) 0.0157(18) 0.0090(18) 0.022(2)
C24 0.040(2) 0.045(2) 0.038(2) 0.0180(18) 0.0053(17) 0.018(2)
C25 0.046(2) 0.056(3) 0.037(2) 0.0127(19) -0.0050(19) 0.017(2)
C26 0.038(2) 0.052(3) 0.050(2) 0.011(2) -0.007(2) 0.008(2)
C27 0.034(2) 0.055(3) 0.049(2) 0.019(2) 0.0064(19) 0.013(2)
C28 0.030(2) 0.039(2) 0.043(2) 0.0177(17) 0.0043(17) 0.0125(18)
C29 0.0259(19) 0.036(2) 0.0317(18) 0.0126(16) 0.0014(15) 0.0110(17)
C30 0.046(2) 0.034(2) 0.039(2) 0.0075(16) 0.0119(18) 0.0213(19)
C31 0.064(3) 0.073(3) 0.050(2) 0.028(2) 0.018(2) 0.035(3)
C32 0.097(4) 0.088(4) 0.047(3) 0.027(3) 0.021(3) 0.047(3)
C33 0.099(4) 0.057(3) 0.053(3) 0.004(2) -0.009(3) 0.043(3)
C34 0.059(3) 0.063(3) 0.065(3) 0.005(2) -0.008(3) 0.027(3)
C35 0.052(3) 0.055(3) 0.055(3) 0.010(2) 0.011(2) 0.021(2)
C36 0.078(3) 0.051(3) 0.057(3) 0.028(2) 0.032(2) 0.039(3)
C37 0.130(5) 0.047(3) 0.072(3) 0.027(3) 0.047(3) 0.036(3)
C38 0.238(9) 0.064(4) 0.107(5) 0.048(4) 0.056(6) 0.024(5)
C39 0.317(14) 0.109(7) 0.131(7) 0.090(6) 0.027(8) 0.025(8)
C40 0.261(11) 0.136(7) 0.098(5) 0.087(5) 0.011(6) 0.040(7)
C41 0.132(5) 0.084(4) 0.071(3) 0.050(3) 0.025(3) 0.051(4)
C42 0.064(3) 0.074(4) 0.095(4) 0.023(3) 0.020(3) 0.044(3)
C43 0.079(4) 0.126(6) 0.110(5) 0.037(4) 0.029(4) 0.073(4)
C44 0.066(4) 0.161(7) 0.095(4) 0.058(4) 0.032(3) 0.066(5)
C45 0.056(3) 0.116(5) 0.088(4) 0.048(3) 0.008(3) 0.027(3)
C46 0.057(3) 0.079(4) 0.074(3) 0.039(3) 0.020(2) 0.033(3)
C47 0.050(3) 0.051(3) 0.050(2) 0.023(2) 0.011(2) 0.024(2)
C48 0.050(2) 0.041(2) 0.041(2) 0.0162(18) 0.0157(18) 0.026(2)
C49 0.040(2) 0.039(2) 0.037(2) 0.0137(17) 0.0069(17) 0.0162(19)
C50 0.0297(19) 0.033(2) 0.0334(19) 0.0096(16) 0.0029(15) 0.0100(17)
C51 0.039(2) 0.049(2) 0.038(2) 0.0191(18) 0.0043(17) 0.018(2)
C52 0.034(2) 0.048(2) 0.0307(18) 0.0124(17) 0.0037(16) 0.0094(19)
C53 0.0285(19) 0.037(2) 0.0350(19) 0.0113(16) 0.0067(15) 0.0102(17)
C54 0.047(2) 0.045(3) 0.040(2) 0.0093(18) 0.0116(18) 0.018(2)
C55 0.057(3) 0.047(3) 0.050(2) 0.004(2) 0.017(2) 0.022(2)
C56 0.068(3) 0.051(3) 0.058(3) 0.020(2) 0.017(2) 0.038(2)
C57 0.041(2) 0.041(2) 0.043(2) 0.0154(18) 0.0079(18) 0.0184(19)
C58 0.0289(19) 0.030(2) 0.0338(18) 0.0101(16) 0.0079(15) 0.0110(17)
N1 0.0322(17) 0.049(2) 0.0404(17) 0.0173(15) 0.0078(14) 0.0135(16)
N2 0.0294(16) 0.0346(18) 0.0367(15) 0.0154(13) 0.0037(13) 0.0133(14)
N3 0.051(2) 0.042(2) 0.0385(17) 0.0140(14) 0.0100(15) 0.0226(17)
N4 0.0308(16) 0.0335(17) 0.0316(15) 0.0115(13) 0.0074(12) 0.0113(14)
O1 0.0357(14) 0.0559(17) 0.0368(14) 0.0191(12) 0.0090(11) 0.0123(13)
O2 0.0657(18) 0.0545(18) 0.0420(15) 0.0203(13) 0.0046(13) 0.0349(15)
Zn1 0.0412(3) 0.0508(3) 0.0350(2) 0.0143(2) 0.00568(19) 0.0204(2)

loop_
_atom_type_symbol
_atom_type_description
_atom_type_scat_dispersion_real
_atom_type_scat_dispersion_imag
_atom_type_scat_source
C C 0.0033 0.0016 'International Tables Vol C Tables 4.2.6.8 and 6.1.1.4'
H H 0.0000 0.0000 'International Tables Vol C Tables 4.2.6.8 and 6.1.1.4'
N N 0.0061 0.0033 'International Tables Vol C Tables 4.2.6.8 and 6.1.1.4'
O O 0.0106 0.0060 'International Tables Vol C Tables 4.2.6.8 and 6.1.1.4'
Zn Zn 0.2839 1.4301 'International Tables Vol C Tables 4.2.6.8 and 6.1.1.4'

loop_
_geom_angle_atom_site_label_1
_geom_angle_atom_site_label_2
_geom_angle_atom_site_label_3
_geom_angle
C2 C1 C6 116.9(4)
C2 C1 C19 123.3(3)
C6 C1 C19 119.9(4)
C1 C2 C3 120.8(4)
C1 C2 H2 119.6
C3 C2 H2 119.6
C4 C3 C2 120.9(5)
C4 C3 H3 119.5
C2 C3 H3 119.5
C5 C4 C3 119.4(4)
C5 C4 H4 120.3
C3 C4 H4 120.3
C4 C5 C6 120.3(5)
C4 C5 H5 119.9
C6 C5 H5 119.9
C1 C6 C5 121.7(4)
C1 C6 H6 119.2
C5 C6 H6 119.2
C12 C7 C8 118.4(4)
C12 C7 C19 122.4(4)
C8 C7 C19 119.2(4)
C9 C8 C7 119.9(5)
C9 C8 H8 120.1
C7 C8 H8 120.1
C10 C9 C8 121.1(5)
C10 C9 H9 119.4
C8 C9 H9 119.4
C11 C10 C9 119.5(5)
C11 C10 H10 120.2
C9 C10 H10 120.2
C10 C11 C12 120.5(6)
C10 C11 H11 119.8
C12 C11 H11 119.8
C7 C12 C11 120.5(5)
C7 C12 H12 119.7
C11 C12 H12 119.7
C18 C13 C14 117.5(4)
C18 C13 C19 122.5(4)
C14 C13 C19 119.8(3)
C13 C14 C15 120.7(4)
C13 C14 H14 119.7
C15 C14 H14 119.7
C16 C15 C14 120.1(5)
C16 C15 H15 119.9
C14 C15 H15 119.9
C15 C16 C17 120.7(5)
C15 C16 H16 119.7
C17 C16 H16 119.7
C16 C17 C18 119.7(5)
C16 C17 H17 120.1
C18 C17 H17 120.1
C13 C18 C17 121.3(5)
C13 C18 H18 119.4
C17 C18 H18 119.4
N1 C19 C13 113.3(3)
N1 C19 C1 106.8(3)
C13 C19 C1 111.5(3)
N1 C19 C7 105.0(3)
C13 C19 C7 113.0(3)
C1 C19 C7 106.8(3)
N1 C20 C21 120.6(3)
N1 C20 H20 119.7
C21 C20 H20 119.7
N2 C21 C22 120.9(3)
N2 C21 C20 116.7(3)
C22 C21 C20 122.4(3)
C23 C22 C21 119.7(3)
C23 C22 H22 120.2
C21 C22 H22 120.2
C22 C23 C24 121.3(3)
C22 C23 H23 119.4
C24 C23 H23 119.4
C23 C24 C25 124.9(3)
C23 C24 C29 116.1(3)
C25 C24 C29 118.9(3)
C26 C25 C24 118.8(3)
C26 C25 H25 120.6
C24 C25 H25 120.6
C25 C26 C27 122.8(4)
C25 C26 H26 118.6
C27 C26 H26 118.6
C28 C27 C26 120.9(3)
C28 C27 H27 119.5
C26 C27 H27 119.5
O1 C28 C27 123.9(3)
O1 C28 C29 118.9(3)
C27 C28 C29 117.2(3)
N2 C29 C24 121.9(3)
N2 C29 C28 116.8(3)
C24 C29 C28 121.3(3)
C31 C30 C35 116.2(4)
C31 C30 C48 122.3(3)
C35 C30 C48 120.9(3)
C30 C31 C32 121.1(4)
C30 C31 H31 119.5
C32 C31 H31 119.5
C33 C32 C31 119.9(5)
C33 C32 H32 120.0
C31 C32 H32 120.0
C34 C33 C32 120.3(4)
C34 C33 H33 119.8
C32 C33 H33 119.8
C33 C34 C35 119.7(4)
C33 C34 H34 120.1
C35 C34 H34 120.1
C34 C35 C30 122.7(4)
C34 C35 H35 118.7
C30 C35 H35 118.7
C37 C36 C41 118.5(4)
C37 C36 C48 123.1(4)
C41 C36 C48 118.2(4)
C38 C37 C36 121.1(5)
C38 C37 H37 119.5
C36 C37 H37 119.5
C39 C38 C37 119.7(7)
C39 C38 H38 120.2
C37 C38 H38 120.2
C38 C39 C40 120.4(7)
C38 C39 H39 119.8
C40 C39 H39 119.8
C41 C40 C39 120.5(7)
C41 C40 H40 119.7
C39 C40 H40 119.7
C40 C41 C36 119.7(6)
C40 C41 H41 120.2
C36 C41 H41 120.2
C47 C42 C43 120.0(5)
C47 C42 H42 120.0
C43 C42 H42 120.0
C44 C43 C42 120.7(5)
C44 C43 H43 119.7
C42 C43 H43 119.7
C43 C44 C45 119.5(5)
C43 C44 H44 120.3
C45 C44 H44 120.3
C44 C45 C46 120.3(6)
C44 C45 H45 119.8
C46 C45 H45 119.8
C47 C46 C45 120.8(5)
C47 C46 H46 119.6
C45 C46 H46 119.6
C46 C47 C42 118.8(4)
C46 C47 C48 121.9(3)
C42 C47 C48 119.3(4)
N3 C48 C30 112.1(3)
N3 C48 C36 105.1(3)
C30 C48 C36 113.7(3)
N3 C48 C47 108.4(3)
C30 C48 C47 109.8(3)
C36 C48 C47 107.5(3)
N3 C49 C50 121.2(3)
N3 C49 H49 119.4
C50 C49 H49 119.4
N4 C50 C51 121.6(3)
N4 C50 C49 115.9(3)
C51 C50 C49 122.4(3)
C52 C51 C50 119.4(3)
C52 C51 H51 120.3
C50 C51 H51 120.3
C51 C52 C53 120.9(3)
C51 C52 H52 119.6
C53 C52 H52 119.6
C54 C53 C52 124.1(3)
C54 C53 C58 118.9(3)
C52 C53 C58 116.9(3)
C55 C54 C53 118.5(3)
C55 C54 H54 120.7
C53 C54 H54 120.7
C54 C55 C56 123.3(3)
C54 C55 H55 118.3
C56 C55 H55 118.3
C57 C56 C55 121.0(4)
C57 C56 H56 119.5
C55 C56 H56 119.5
O2 C57 C56 123.9(3)
O2 C57 C58 119.9(3)
C56 C57 C58 116.1(3)
N4 C58 C53 121.9(3)
N4 C58 C57 116.0(3)
C53 C58 C57 122.2(3)
C20 N1 C19 121.8(3)
C21 N2 C29 120.1(3)
C21 N2 Zn1 132.4(2)
C29 N2 Zn1 107.3(2)
C49 N3 C48 121.9(3)
C50 N4 C58 119.2(3)
C50 N4 Zn1 133.1(2)
C58 N4 Zn1 107.1(2)
C28 O1 Zn1 110.2(2)
C57 O2 Zn1 110.1(2)
O2 Zn1 O1 116.15(10)
O2 Zn1 N4 85.65(10)
O1 Zn1 N4 120.51(11)
O2 Zn1 N2 119.61(11)
O1 Zn1 N2 85.70(10)
N4 Zn1 N2 132.56(10)

loop_
_geom_bond_atom_site_label_1
_geom_bond_atom_site_label_2
_geom_bond_distance
C1 C2 1.373(5)
C1 C6 1.380(5)
C1 C19 1.537(5)
C2 C3 1.388(5)
C2 H2 0.9300
C3 C4 1.360(6)
C3 H3 0.9300
C4 C5 1.338(6)
C4 H4 0.9300
C5 C6 1.391(5)
C5 H5 0.9300
C6 H6 0.9300
C7 C12 1.379(6)
C7 C8 1.386(5)
C7 C19 1.548(5)
C8 C9 1.380(6)
C8 H8 0.9300
C9 C10 1.362(7)
C9 H9 0.9300
C10 C11 1.354(7)
C10 H10 0.9300
C11 C12 1.387(7)
C11 H11 0.9300
C12 H12 0.9300
C13 C18 1.374(6)
C13 C14 1.385(5)
C13 C19 1.531(5)
C14 C15 1.388(6)
C14 H14 0.9300
C15 C16 1.347(7)
C15 H15 0.9300
C16 C17 1.353(7)
C16 H16 0.9300
C17 C18 1.388(6)
C17 H17 0.9300
C18 H18 0.9300
C19 N1 1.483(4)
C20 N1 1.253(4)
C20 C21 1.473(5)
C20 H20 0.9300
C21 N2 1.335(4)
C21 C22 1.406(4)
C22 C23 1.353(5)
C22 H22 0.9300
C23 C24 1.411(5)
C23 H23 0.9300
C24 C25 1.411(5)
C24 C29 1.418(4)
C25 C26 1.373(5)
C25 H25 0.9300
C26 C27 1.397(5)
C26 H26 0.9300
C27 C28 1.380(5)
C27 H27 0.9300
C28 O1 1.324(4)
C28 C29 1.441(5)
C29 N2 1.362(4)
C30 C31 1.376(5)
C30 C35 1.396(5)
C30 C48 1.533(5)
C31 C32 1.399(5)
C31 H31 0.9300
C32 C33 1.359(6)
C32 H32 0.9300
C33 C34 1.354(6)
C33 H33 0.9300
C34 C35 1.363(6)
C34 H34 0.9300
C35 H35 0.9300
C36 C37 1.381(6)
C36 C41 1.382(6)
C36 C48 1.533(5)
C37 C38 1.373(7)
C37 H37 0.9300
C38 C39 1.335(9)
C38 H38 0.9300
C39 C40 1.384(10)
C39 H39 0.9300
C40 C41 1.360(8)
C40 H40 0.9300
C41 H41 0.9300
C42 C47 1.381(5)
C42 C43 1.393(6)
C42 H42 0.9300
C43 C44 1.348(8)
C43 H43 0.9300
C44 C45 1.368(7)
C44 H44 0.9300
C45 C46 1.388(6)
C45 H45 0.9300
C46 C47 1.355(6)
C46 H46 0.9300
C47 C48 1.541(5)
C48 N3 1.483(4)
C49 N3 1.253(4)
C49 C50 1.469(4)
C49 H49 0.9300
C50 N4 1.340(4)
C50 C51 1.399(4)
C51 C52 1.366(4)
C51 H51 0.9300
C52 C53 1.402(5)
C52 H52 0.9300
C53 C54 1.401(5)
C53 C58 1.410(4)
C54 C55 1.348(5)
C54 H54 0.9300
C55 C56 1.394(5)
C55 H55 0.9300
C56 C57 1.382(5)
C56 H56 0.9300
C57 O2 1.319(4)
C57 C58 1.424(5)
C58 N4 1.372(4)
N2 Zn1 2.023(3)
N4 Zn1 2.023(3)
O1 Zn1 1.937(2)
O2 Zn1 1.925(2)

loop_
_geom_torsion_atom_site_label_1
_geom_torsion_atom_site_label_2
_geom_torsion_atom_site_label_3
_geom_torsion_atom_site_label_4
_geom_torsion
C6 C1 C2 C3 -0.3(6)
C19 C1 C2 C3 179.6(4)
C1 C2 C3 C4 -1.2(7)
C2 C3 C4 C5 1.1(7)
C3 C4 C5 C6 0.4(7)
C2 C1 C6 C5 1.9(6)
C19 C1 C6 C5 -178.0(4)
C4 C5 C6 C1 -2.0(7)
C12 C7 C8 C9 1.3(6)
C19 C7 C8 C9 178.9(4)
C7 C8 C9 C10 -0.1(7)
C8 C9 C10 C11 -1.3(9)
C9 C10 C11 C12 1.4(9)
C8 C7 C12 C11 -1.2(6)
C19 C7 C12 C11 -178.7(4)
C10 C11 C12 C7 -0.2(8)
C18 C13 C14 C15 -1.6(7)
C19 C13 C14 C15 -176.0(4)
C13 C14 C15 C16 0.2(8)
C14 C15 C16 C17 1.2(9)
C15 C16 C17 C18 -1.1(9)
C14 C13 C18 C17 1.7(7)
C19 C13 C18 C17 176.0(4)
C16 C17 C18 C13 -0.4(8)
C18 C13 C19 N1 -102.2(4)
C14 C13 C19 N1 71.9(5)
C18 C13 C19 C1 18.3(5)
C14 C13 C19 C1 -167.6(4)
C18 C13 C19 C7 138.6(4)
C14 C13 C19 C7 -47.3(5)
C2 C1 C19 N1 8.1(5)
C6 C1 C19 N1 -172.1(3)
C2 C1 C19 C13 -116.2(4)
C6 C1 C19 C13 63.7(5)
C2 C1 C19 C7 119.9(4)
C6 C1 C19 C7 -60.2(4)
C12 C7 C19 N1 -149.8(4)
C8 C7 C19 N1 32.7(4)
C12 C7 C19 C13 -25.9(5)
C8 C7 C19 C13 156.6(3)
C12 C7 C19 C1 97.1(4)
C8 C7 C19 C1 -80.4(4)
N1 C20 C21 N2 -176.6(3)
N1 C20 C21 C22 5.1(5)
N2 C21 C22 C23 -1.5(5)
C20 C21 C22 C23 176.7(3)
C21 C22 C23 C24 1.5(6)
C22 C23 C24 C25 179.2(4)
C22 C23 C24 C29 0.2(5)
C23 C24 C25 C26 -179.1(4)
C29 C24 C25 C26 0.0(5)
C24 C25 C26 C27 0.1(6)
C25 C26 C27 C28 0.2(6)
C26 C27 C28 O1 179.4(3)
C26 C27 C28 C29 -0.5(5)
C23 C24 C29 N2 -2.1(5)
C25 C24 C29 N2 178.8(3)
C23 C24 C29 C28 178.8(3)
C25 C24 C29 C28 -0.3(5)
O1 C28 C29 N2 1.5(5)
C27 C28 C29 N2 -178.5(3)
O1 C28 C29 C24 -179.3(3)
C27 C28 C29 C24 0.6(5)
C35 C30 C31 C32 1.7(6)
C48 C30 C31 C32 173.2(4)
C30 C31 C32 C33 0.4(7)
C31 C32 C33 C34 -1.6(7)
C32 C33 C34 C35 0.6(7)
C33 C34 C35 C30 1.6(6)
C31 C30 C35 C34 -2.7(6)
C48 C30 C35 C34 -174.4(4)
C41 C36 C37 C38 -1.2(7)
C48 C36 C37 C38 -177.4(5)
C36 C37 C38 C39 1.5(11)
C37 C38 C39 C40 -0.5(15)
C38 C39 C40 C41 -0.8(16)
C39 C40 C41 C36 1.1(13)
C37 C36 C41 C40 -0.1(8)
C48 C36 C41 C40 176.3(6)
C47 C42 C43 C44 -1.3(8)
C42 C43 C44 C45 0.9(9)
C43 C44 C45 C46 -0.3(8)
C44 C45 C46 C47 0.0(7)
C45 C46 C47 C42 -0.3(6)
C45 C46 C47 C48 177.3(4)
C43 C42 C47 C46 0.9(7)
C43 C42 C47 C48 -176.8(4)
C31 C30 C48 N3 -102.2(4)
C35 C30 C48 N3 68.9(4)
C31 C30 C48 C36 138.8(4)
C35 C30 C48 C36 -50.1(4)
C31 C30 C48 C47 18.3(5)
C35 C30 C48 C47 -170.5(3)
C37 C36 C48 N3 -136.9(4)
C41 C36 C48 N3 46.8(4)
C37 C36 C48 C30 -14.0(5)
C41 C36 C48 C30 169.7(3)
C37 C36 C48 C47 107.8(4)
C41 C36 C48 C47 -68.5(4)
C46 C47 C48 N3 20.5(5)
C42 C47 C48 N3 -161.9(4)
C46 C47 C48 C30 -102.3(4)
C42 C47 C48 C30 75.4(4)
C46 C47 C48 C36 133.6(4)
C42 C47 C48 C36 -48.8(5)
N3 C49 C50 N4 -176.0(3)
N3 C49 C50 C51 6.7(5)
N4 C50 C51 C52 -0.2(5)
C49 C50 C51 C52 177.1(3)
C50 C51 C52 C53 2.5(5)
C51 C52 C53 C54 179.3(3)
C51 C52 C53 C58 -2.7(5)
C52 C53 C54 C55 178.9(4)
C58 C53 C54 C55 1.0(5)
C53 C54 C55 C56 -1.4(6)
C54 C55 C56 C57 1.3(7)
C55 C56 C57 O2 -178.6(4)
C55 C56 C57 C58 -0.7(6)
C54 C53 C58 N4 178.8(3)
C52 C53 C58 N4 0.7(5)
C54 C53 C58 C57 -0.5(5)
C52 C53 C58 C57 -178.6(3)
O2 C57 C58 N4 -1.0(5)
C56 C57 C58 N4 -179.0(3)
O2 C57 C58 C53 178.3(3)
C56 C57 C58 C53 0.3(5)
C21 C20 N1 C19 -178.1(3)
C13 C19 N1 C20 8.5(5)
C1 C19 N1 C20 -114.6(4)
C7 C19 N1 C20 132.3(3)
C22 C21 N2 C29 -0.4(5)
C20 C21 N2 C29 -178.7(3)
C22 C21 N2 Zn1 173.3(2)
C20 C21 N2 Zn1 -5.0(5)
C24 C29 N2 C21 2.2(5)
C28 C29 N2 C21 -178.6(3)
C24 C29 N2 Zn1 -172.9(2)
C28 C29 N2 Zn1 6.3(3)
C50 C49 N3 C48 -175.4(3)
C30 C48 N3 C49 3.8(5)
C36 C48 N3 C49 127.7(4)
C47 C48 N3 C49 -117.6(4)
C51 C50 N4 C58 -1.8(5)
C49 C50 N4 C58 -179.2(3)
C51 C50 N4 Zn1 168.2(2)
C49 C50 N4 Zn1 -9.2(5)
C53 C58 N4 C50 1.5(5)
C57 C58 N4 C50 -179.2(3)
C53 C58 N4 Zn1 -170.9(3)
C57 C58 N4 Zn1 8.4(3)
C27 C28 O1 Zn1 171.2(3)
C29 C28 O1 Zn1 -8.8(4)
C56 C57 O2 Zn1 170.2(3)
C58 C57 O2 Zn1 -7.6(4)
C57 O2 Zn1 O1 -112.5(2)
C57 O2 Zn1 N4 9.5(2)
C57 O2 Zn1 N2 147.0(2)
C28 O1 Zn1 O2 -111.4(2)
C28 O1 Zn1 N4 147.5(2)
C28 O1 Zn1 N2 9.6(2)
C50 N4 Zn1 O2 179.3(3)
C58 N4 Zn1 O2 -9.9(2)
C50 N4 Zn1 O1 -62.8(3)
C58 N4 Zn1 O1 108.1(2)
C50 N4 Zn1 N2 52.2(4)
C58 N4 Zn1 N2 -136.9(2)
C21 N2 Zn1 O2 -65.2(3)
C29 N2 Zn1 O2 109.1(2)
C21 N2 Zn1 O1 177.1(3)
C29 N2 Zn1 O1 -8.6(2)
C21 N2 Zn1 N4 48.6(4)
C29 N2 Zn1 N4 -137.1(2)
